data_7123902
loop_
_publ_author_name
'Khan, Arif'
'Junker, Philip'
'Schnakenburg, Gregor'
'Espinosa, Arturo'
'Streubel , R.'

_publ_section_title
;
 Competitive or sequential reaction of an electrophilic terminal
 phosphinidene metal(0) complex with allyl halides? [2+1]-Cycloaddition vs
 C-X bond insertion
;
_journal_name_full 'Chemical Communications'
_journal_paper_doi 10.1039/C9CC05328J
_journal_year 2019
_chemical_formula_moiety 'C15 H24 Cl O5 P Si2 W'
_chemical_formula_sum 'C15 H24 Cl O5 P Si2 W'
_chemical_formula_weight 590.79
_space_group_crystal_system orthorhombic
_space_group_IT_number 61
_space_group_name_Hall '-P 2ac 2ab'
_space_group_name_H-M_alt 'P b c a'
_symmetry_space_group_name_Hall '-P 2ac 2ab'
_symmetry_space_group_name_H-M 'P b c a'
_atom_sites_solution_hydrogens geom
_audit_creation_date 2019-05-21
_audit_creation_method
;
Olex2 1.2-alpha
(compiled 2018.07.26 svn.r3523 for OlexSys, GUI svn.r5532)
;
_audit_update_record
;
2019-05-22 deposited with the CCDC.    2019-07-23 downloaded from the CCDC.
;
_cell_angle_alpha 90
_cell_angle_beta 90
_cell_angle_gamma 90
_cell_formula_units_Z 8
_cell_length_a 18.1955(6)
_cell_length_b 13.3383(5)
_cell_length_c 18.5737(7)
_cell_measurement_reflns_used 9976
_cell_measurement_temperature 100.15
_cell_measurement_theta_max 32.52
_cell_measurement_theta_min 2.46
_cell_volume 4507.8(3)
_computing_molecular_graphics 'Olex2 (Dolomanov et al., 2009)'
_computing_publication_material 'Olex2 (Dolomanov et al., 2009)'
_computing_structure_refinement 'XL (Sheldrick, 2008)'
_diffrn_ambient_temperature 100.15
_diffrn_detector 'ApexII detector'
_diffrn_detector_area_resol_mean 8
_diffrn_detector_type 'CCD area detector'
_diffrn_measured_fraction_theta_full 0.997
_diffrn_measured_fraction_theta_max 0.998
_diffrn_measurement_device_type X8-KappaApexII
_diffrn_radiation_monochromator graphite
_diffrn_radiation_type MoK\a
_diffrn_radiation_wavelength 0.71073
_diffrn_reflns_av_R_equivalents 0.0390
_diffrn_reflns_av_unetI/netI 0.0231
_diffrn_reflns_Laue_measured_fraction_full 0.997
_diffrn_reflns_Laue_measured_fraction_max 0.998
_diffrn_reflns_limit_h_max 24
_diffrn_reflns_limit_h_min -17
_diffrn_reflns_limit_k_max 16
_diffrn_reflns_limit_k_min -17
_diffrn_reflns_limit_l_max 24
_diffrn_reflns_limit_l_min -24
_diffrn_reflns_number 41787
_diffrn_reflns_point_group_measured_fraction_full 0.997
_diffrn_reflns_point_group_measured_fraction_max 0.998
_diffrn_reflns_theta_full 25.242
_diffrn_reflns_theta_max 27.999
_diffrn_reflns_theta_min 3.246
_diffrn_source 'sealed tube'
_exptl_absorpt_coefficient_mu 5.441
_exptl_absorpt_correction_T_max 0.7464
_exptl_absorpt_correction_T_min 0.3157
_exptl_absorpt_correction_type empirical
_exptl_crystal_colour yellow
_exptl_crystal_density_diffrn 1.741
_exptl_crystal_description block
_exptl_crystal_F_000 2304
_exptl_crystal_size_max 0.6
_exptl_crystal_size_mid 0.6
_exptl_crystal_size_min 0.6
_refine_diff_density_max 1.340
_refine_diff_density_min -0.949
_refine_diff_density_rms 0.100
_refine_ls_extinction_method none
_refine_ls_goodness_of_fit_ref 1.171
_refine_ls_hydrogen_treatment constr
_refine_ls_matrix_type full
_refine_ls_number_parameters 232
_refine_ls_number_reflns 5426
_refine_ls_number_restraints 0
_refine_ls_restrained_S_all 1.171
_refine_ls_R_factor_all 0.0239
_refine_ls_R_factor_gt 0.0217
_refine_ls_shift/su_max 0.001
_refine_ls_shift/su_mean 0.000
_refine_ls_structure_factor_coef Fsqd
_refine_ls_weighting_details 'w=1/[\s^2^(Fo^2^)+(0.0061P)^2^+10.4934P] where P=(Fo^2^+2Fc^2^)/3'
_refine_ls_weighting_scheme calc
_refine_ls_wR_factor_gt 0.0484
_refine_ls_wR_factor_ref 0.0492
_reflns_Friedel_coverage 0.000
_reflns_number_gt 5079
_reflns_number_total 5426
_reflns_threshold_expression 'I > 2\s(I)'
_cod_data_source_file c9cc05328j2.cif
_cod_data_source_block greg1105f
_cod_database_code 7123902
_shelx_shelxl_version_number 2014/7
_shelx_space_group_comment
;
The symmetry employed for this shelxl refinement is uniquely defined
by the following loop, which should always be used as a source of
symmetry information in preference to the above space-group names.
They are only intended as comments.
;
_shelx_estimated_absorpt_t_max 0.139
_shelx_estimated_absorpt_t_min 0.139
_olex2_refinement_description
;
1. Fixed Uiso
 At 1.2 times of:
  All C(H) groups, All C(H,H) groups
 At 1.5 times of:
  All C(H,H,H) groups
2.a Ternary CH refined with riding coordinates:
 C4(H4)
2.b Secondary CH2 refined with riding coordinates:
 C1(H1A,H1B)
2.c Aromatic/amide H refined with riding coordinates:
 C2(H2)
2.d X=CH2 refined with riding coordinates:
 C3(H3A,H3B)
2.e Idealised Me refined as rotating group:
 C5(H5A,H5B,H5C), C6(H6A,H6B,H6C), C7(H7A,H7B,H7C), C8(H8A,H8B,H8C), C9(H9A,
 H9B,H9C), C10(H10A,H10B,H10C)
;
_olex2_submission_special_instructions 'No special instructions were received'

loop_
_space_group_symop_operation_xyz
'x, y, z'
'-x+1/2, -y, z+1/2'
'x+1/2, -y+1/2, -z'
'-x, y+1/2, -z+1/2'
'-x, -y, -z'
'x-1/2, y, -z-1/2'
'-x-1/2, y-1/2, z'
'x, -y-1/2, z-1/2'

loop_
_atom_site_label
_atom_site_type_symbol
_atom_site_fract_x
_atom_site_fract_y
_atom_site_fract_z
_atom_site_U_iso_or_equiv
_atom_site_adp_type
_atom_site_occupancy
_atom_site_site_symmetry_order
_atom_site_calc_flag
_atom_site_refinement_flags_posn
C1 C 0.08118(16) 0.6869(2) 0.18853(14) 0.0155(5) Uani 1 1 d .
H1A H 0.0319 0.6676 0.2064 0.019 Uiso 1 1 calc R
H1B H 0.0980 0.7455 0.2168 0.019 Uiso 1 1 calc R
C2 C 0.07532(18) 0.7162(2) 0.11052(15) 0.0186(6) Uani 1 1 d .
H2 H 0.1172 0.7450 0.0880 0.022 Uiso 1 1 calc R
C3 C 0.01566(19) 0.7043(3) 0.07195(17) 0.0256(7) Uani 1 1 d .
H3A H -0.0270 0.6758 0.0931 0.031 Uiso 1 1 calc R
H3B H 0.0151 0.7243 0.0228 0.031 Uiso 1 1 calc R
C4 C 0.14679(14) 0.5641(2) 0.29997(13) 0.0109(5) Uani 1 1 d .
H4 H 0.1701 0.4966 0.3054 0.013 Uiso 1 1 calc R
C5 C -0.01858(16) 0.4876(3) 0.27642(18) 0.0259(7) Uani 1 1 d .
H5A H -0.0025 0.4201 0.2627 0.039 Uiso 1 1 calc GR
H5B H -0.0223 0.5296 0.2333 0.039 Uiso 1 1 calc GR
H5C H -0.0667 0.4838 0.3000 0.039 Uiso 1 1 calc GR
C6 C 0.01002(19) 0.6662(3) 0.37068(17) 0.0258(7) Uani 1 1 d .
H6A H 0.0457 0.7017 0.4009 0.039 Uiso 1 1 calc GR
H6B H -0.0348 0.6536 0.3984 0.039 Uiso 1 1 calc GR
H6C H -0.0018 0.7074 0.3286 0.039 Uiso 1 1 calc GR
C7 C 0.0600(2) 0.4536(3) 0.41654(17) 0.0264(7) Uani 1 1 d .
H7A H 0.0892 0.4844 0.4550 0.040 Uiso 1 1 calc GR
H7B H 0.0847 0.3928 0.3995 0.040 Uiso 1 1 calc GR
H7C H 0.0112 0.4362 0.4351 0.040 Uiso 1 1 calc GR
C8 C 0.19996(19) 0.7851(2) 0.33548(17) 0.0239(7) Uani 1 1 d .
H8A H 0.1489 0.8063 0.3424 0.036 Uiso 1 1 calc GR
H8B H 0.2142 0.7961 0.2852 0.036 Uiso 1 1 calc GR
H8C H 0.2321 0.8243 0.3671 0.036 Uiso 1 1 calc GR
C9 C 0.18637(18) 0.6349(3) 0.45623(15) 0.0257(7) Uani 1 1 d .
H9A H 0.2168 0.6812 0.4844 0.039 Uiso 1 1 calc GR
H9B H 0.1963 0.5659 0.4715 0.039 Uiso 1 1 calc GR
H9C H 0.1343 0.6504 0.4641 0.039 Uiso 1 1 calc GR
C10 C 0.30576(16) 0.6036(3) 0.34833(17) 0.0225(6) Uani 1 1 d .
H10A H 0.3223 0.6136 0.2986 0.034 Uiso 1 1 calc GR
H10B H 0.3081 0.5321 0.3603 0.034 Uiso 1 1 calc GR
H10C H 0.3376 0.6414 0.3811 0.034 Uiso 1 1 calc GR
C11 C 0.14457(15) 0.3112(2) 0.05735(15) 0.0159(6) Uani 1 1 d .
C12 C 0.16595(16) 0.5263(2) 0.03865(14) 0.0159(5) Uani 1 1 d .
C13 C 0.03117(17) 0.4463(2) 0.10014(15) 0.0187(6) Uani 1 1 d .
C14 C 0.12046(16) 0.3420(2) 0.20871(15) 0.0162(6) Uani 1 1 d .
C15 C 0.25144(16) 0.4167(2) 0.14110(15) 0.0147(5) Uani 1 1 d .
O1 O 0.14751(12) 0.24231(17) 0.02092(12) 0.0239(5) Uani 1 1 d .
O2 O 0.18231(13) 0.57827(17) -0.00724(11) 0.0250(5) Uani 1 1 d .
O3 O -0.02930(12) 0.45134(19) 0.08629(13) 0.0295(5) Uani 1 1 d .
O4 O 0.10963(13) 0.29202(17) 0.25780(11) 0.0262(5) Uani 1 1 d .
O5 O 0.31280(12) 0.40823(17) 0.15021(13) 0.0254(5) Uani 1 1 d .
Si1 Si 0.05019(4) 0.54415(6) 0.34034(4) 0.01672(16) Uani 1 1 d .
Si2 Si 0.20885(5) 0.64871(6) 0.35777(4) 0.01591(16) Uani 1 1 d .
P1 P 0.14539(4) 0.58179(5) 0.20299(4) 0.01046(13) Uani 1 1 d .
Cl1 Cl 0.24244(4) 0.65799(5) 0.17681(3) 0.01632(13) Uani 1 1 d .
W1 W 0.14112(2) 0.43177(2) 0.12277(2) 0.00973(4) Uani 1 1 d .

loop_
_atom_site_aniso_label
_atom_site_aniso_U_11
_atom_site_aniso_U_22
_atom_site_aniso_U_33
_atom_site_aniso_U_23
_atom_site_aniso_U_13
_atom_site_aniso_U_12
C1 0.0196(14) 0.0142(13) 0.0126(12) -0.0002(10) -0.0022(10) 0.0050(11)
C2 0.0240(15) 0.0144(14) 0.0174(13) 0.0025(11) -0.0010(11) 0.0016(12)
C3 0.0282(17) 0.0261(17) 0.0224(15) 0.0048(13) -0.0087(13) 0.0019(14)
C4 0.0101(13) 0.0132(13) 0.0093(11) 0.0004(9) 0.0002(9) 0.0019(10)
C5 0.0100(14) 0.0329(18) 0.0349(17) -0.0104(14) 0.0005(12) -0.0040(13)
C6 0.0239(17) 0.0307(18) 0.0229(15) -0.0042(13) 0.0057(12) 0.0108(14)
C7 0.0321(18) 0.0269(17) 0.0201(15) 0.0053(13) 0.0093(13) -0.0050(14)
C8 0.0308(18) 0.0176(15) 0.0235(15) -0.0057(12) -0.0020(13) -0.0017(13)
C9 0.0244(17) 0.040(2) 0.0126(13) -0.0024(13) -0.0061(12) -0.0009(14)
C10 0.0141(14) 0.0305(17) 0.0227(15) 0.0019(13) -0.0046(11) -0.0006(12)
C11 0.0124(13) 0.0192(14) 0.0161(13) -0.0002(11) 0.0004(10) -0.0031(10)
C12 0.0181(14) 0.0152(13) 0.0144(13) -0.0048(11) -0.0017(11) 0.0021(11)
C13 0.0209(16) 0.0202(15) 0.0151(13) -0.0007(11) 0.0016(11) 0.0000(12)
C14 0.0149(14) 0.0134(13) 0.0204(14) -0.0043(11) -0.0008(11) 0.0010(11)
C15 0.0166(14) 0.0113(13) 0.0162(12) -0.0031(10) -0.0017(11) 0.0003(10)
O1 0.0273(12) 0.0196(11) 0.0248(11) -0.0110(9) 0.0026(9) -0.0035(9)
O2 0.0324(13) 0.0253(12) 0.0175(10) 0.0063(9) 0.0033(9) -0.0005(10)
O3 0.0140(11) 0.0406(15) 0.0341(13) -0.0054(11) -0.0055(9) 0.0016(10)
O4 0.0329(13) 0.0254(12) 0.0203(11) 0.0074(9) 0.0038(9) 0.0024(10)
O5 0.0157(11) 0.0224(11) 0.0380(13) -0.0034(10) -0.0058(9) 0.0022(9)
Si1 0.0145(4) 0.0210(4) 0.0146(3) -0.0006(3) 0.0043(3) 0.0003(3)
Si2 0.0170(4) 0.0182(4) 0.0125(3) -0.0023(3) -0.0024(3) -0.0005(3)
P1 0.0108(3) 0.0107(3) 0.0099(3) -0.0005(2) 0.0002(2) -0.0002(2)
Cl1 0.0174(3) 0.0152(3) 0.0164(3) -0.0010(2) 0.0031(2) -0.0056(3)
W1 0.01053(6) 0.01005(6) 0.00860(5) -0.00181(4) -0.00037(4) -0.00007(4)

loop_
_atom_type_symbol
_atom_type_description
_atom_type_scat_dispersion_real
_atom_type_scat_dispersion_imag
_atom_type_scat_source
C C 0.0033 0.0016 'International Tables Vol C Tables 4.2.6.8 and 6.1.1.4'
H H 0.0000 0.0000 'International Tables Vol C Tables 4.2.6.8 and 6.1.1.4'
O O 0.0106 0.0060 'International Tables Vol C Tables 4.2.6.8 and 6.1.1.4'
Si Si 0.0817 0.0704 'International Tables Vol C Tables 4.2.6.8 and 6.1.1.4'
P P 0.1023 0.0942 'International Tables Vol C Tables 4.2.6.8 and 6.1.1.4'
Cl Cl 0.1484 0.1585 'International Tables Vol C Tables 4.2.6.8 and 6.1.1.4'
W W -0.8490 6.8722 'International Tables Vol C Tables 4.2.6.8 and 6.1.1.4'

loop_
_geom_angle_atom_site_label_1
_geom_angle_atom_site_label_2
_geom_angle_atom_site_label_3
_geom_angle
H1A C1 H1B 107.8
C2 C1 H1A 109.1
C2 C1 H1B 109.1
C2 C1 P1 112.52(19)
P1 C1 H1A 109.1
P1 C1 H1B 109.1
C1 C2 H2 118.2
C3 C2 C1 123.6(3)
C3 C2 H2 118.2
C2 C3 H3A 120.0
C2 C3 H3B 120.0
H3A C3 H3B 120.0
Si1 C4 H4 102.9
Si2 C4 H4 102.9
Si2 C4 Si1 113.50(13)
P1 C4 H4 102.9
P1 C4 Si1 112.98(13)
P1 C4 Si2 119.04(14)
H5A C5 H5B 109.5
H5A C5 H5C 109.5
H5B C5 H5C 109.5
Si1 C5 H5A 109.5
Si1 C5 H5B 109.5
Si1 C5 H5C 109.5
H6A C6 H6B 109.5
H6A C6 H6C 109.5
H6B C6 H6C 109.5
Si1 C6 H6A 109.5
Si1 C6 H6B 109.5
Si1 C6 H6C 109.5
H7A C7 H7B 109.5
H7A C7 H7C 109.5
H7B C7 H7C 109.5
Si1 C7 H7A 109.5
Si1 C7 H7B 109.5
Si1 C7 H7C 109.5
H8A C8 H8B 109.5
H8A C8 H8C 109.5
H8B C8 H8C 109.5
Si2 C8 H8A 109.5
Si2 C8 H8B 109.5
Si2 C8 H8C 109.5
H9A C9 H9B 109.5
H9A C9 H9C 109.5
H9B C9 H9C 109.5
Si2 C9 H9A 109.5
Si2 C9 H9B 109.5
Si2 C9 H9C 109.5
H10A C10 H10B 109.5
H10A C10 H10C 109.5
H10B C10 H10C 109.5
Si2 C10 H10A 109.5
Si2 C10 H10B 109.5
Si2 C10 H10C 109.5
O1 C11 W1 178.8(3)
O2 C12 W1 177.5(3)
O3 C13 W1 177.6(3)
O4 C14 W1 179.0(3)
O5 C15 W1 179.0(3)
C5 Si1 C4 114.56(13)
C6 Si1 C4 110.65(14)
C6 Si1 C5 106.18(15)
C7 Si1 C4 107.26(14)
C7 Si1 C5 106.40(16)
C7 Si1 C6 111.79(15)
C8 Si2 C4 113.31(13)
C8 Si2 C9 106.92(15)
C9 Si2 C4 110.92(13)
C10 Si2 C4 108.19(13)
C10 Si2 C8 111.90(16)
C10 Si2 C9 105.32(15)
C1 P1 Cl1 97.55(10)
C1 P1 W1 120.18(9)
C4 P1 C1 104.59(12)
C4 P1 Cl1 106.34(9)
C4 P1 W1 119.23(9)
Cl1 P1 W1 106.06(3)
C11 W1 C12 91.40(11)
C11 W1 C13 88.98(11)
C11 W1 C14 90.52(11)
C11 W1 C15 89.50(11)
C11 W1 P1 176.41(8)
C12 W1 P1 87.42(8)
C13 W1 C12 90.04(12)
C13 W1 P1 94.40(8)
C14 W1 C12 177.17(11)
C14 W1 C13 92.07(12)
C14 W1 C15 89.59(11)
C14 W1 P1 90.53(8)
C15 W1 C12 88.35(11)
C15 W1 C13 177.76(11)
C15 W1 P1 87.08(8)

loop_
_geom_bond_atom_site_label_1
_geom_bond_atom_site_label_2
_geom_bond_distance
C1 H1A 0.9900
C1 H1B 0.9900
C1 C2 1.505(4)
C1 P1 1.844(3)
C2 H2 0.9500
C2 C3 1.310(4)
C3 H3A 0.9500
C3 H3B 0.9500
C4 H4 1.0000
C4 Si1 1.929(3)
C4 Si2 1.924(3)
C4 P1 1.817(3)
C5 H5A 0.9800
C5 H5B 0.9800
C5 H5C 0.9800
C5 Si1 1.882(3)
C6 H6A 0.9800
C6 H6B 0.9800
C6 H6C 0.9800
C6 Si1 1.872(3)
C7 H7A 0.9800
C7 H7B 0.9800
C7 H7C 0.9800
C7 Si1 1.869(3)
C8 H8A 0.9800
C8 H8B 0.9800
C8 H8C 0.9800
C8 Si2 1.873(3)
C9 H9A 0.9800
C9 H9B 0.9800
C9 H9C 0.9800
C9 Si2 1.883(3)
C10 H10A 0.9800
C10 H10B 0.9800
C10 H10C 0.9800
C10 Si2 1.872(3)
C11 O1 1.142(4)
C11 W1 2.017(3)
C12 O2 1.138(4)
C12 W1 2.058(3)
C13 O3 1.132(4)
C13 W1 2.053(3)
C14 O4 1.146(4)
C14 W1 2.031(3)
C15 O5 1.135(4)
C15 W1 2.046(3)
P1 Cl1 2.0947(10)
P1 W1 2.4961(7)

loop_
_geom_torsion_atom_site_label_1
_geom_torsion_atom_site_label_2
_geom_torsion_atom_site_label_3
_geom_torsion_atom_site_label_4
_geom_torsion
C2 C1 P1 C4 177.3(2)
C2 C1 P1 Cl1 68.2(2)
C2 C1 P1 W1 -45.4(2)
Si1 C4 P1 C1 54.77(17)
Si1 C4 P1 Cl1 157.35(11)
Si1 C4 P1 W1 -83.02(14)
Si2 C4 P1 C1 -82.19(17)
Si2 C4 P1 Cl1 20.39(16)
Si2 C4 P1 W1 140.01(11)
P1 C1 C2 C3 113.0(3)
